data_2022028
loop_
_publ_author_name
'Jha, Kunal Kumar'
'Gruza, Barbara'
'Kumar, Prashant'
'Chodkiewicz, Michal Leszek'
'Dominiak, Paulina Maria'

_publ_section_title
;
 TAAM: a reliable and user friendly tool for hydrogen-atom location using
 routine X-ray diffraction data
;
_journal_issue 3
_journal_name_full 'Acta Crystallographica Section B Structural Science, Crystal Engineering and Materials'
_journal_paper_doi 10.1107/S2052520620002917
_journal_volume 76
_journal_year 2020
_chemical_absolute_configuration unk
_chemical_formula_moiety 'C7 H11 N O4, H2 O'
_chemical_formula_sum 'C7 H13 N O5'
_chemical_formula_weight 191.19
_space_group_crystal_system orthorhombic
_space_group_IT_number 19
_space_group_name_Hall 'P 2ac 2ab'
_space_group_name_H-M_alt 'P 21 21 21'
_symmetry_Int_Tables_number 19
_audit_creation_date 2019-09-27
_audit_creation_method
;
Olex2 1.2
(compiled 2018.05.29 svn.r3508 for OlexSys, GUI svn.r5506)
;
_cell_angle_alpha 90
_cell_angle_beta 90
_cell_angle_gamma 90
_cell_formula_units_Z 4
_cell_length_a 9.853(4)
_cell_length_b 9.251(5)
_cell_length_c 10.145(2)
_cell_measurement_temperature 30(2)
_cell_volume 924.7(7)
_computing_molecular_graphics 'Olex2 (Dolomanov et al., 2009)'
_computing_publication_material 'Olex2 (Dolomanov et al., 2009)'
_computing_structure_refinement 'olex2.refine (Bourhis et al., 2015)'
_diffrn_ambient_temperature 30(2)
_diffrn_measured_fraction_theta_full 0.9981
_diffrn_measured_fraction_theta_max 0.9981
_diffrn_radiation_type synchrotron
_diffrn_radiation_wavelength 0.5166
_diffrn_reflns_av_R_equivalents 0.0000
_diffrn_reflns_av_unetI/netI 0.0354
_diffrn_reflns_limit_h_max 19
_diffrn_reflns_limit_h_min -19
_diffrn_reflns_limit_k_max 18
_diffrn_reflns_limit_k_min 0
_diffrn_reflns_limit_l_max 20
_diffrn_reflns_limit_l_min 0
_diffrn_reflns_number 7746
_diffrn_reflns_theta_full 45.3084
_diffrn_reflns_theta_max 45.31
_diffrn_reflns_theta_min 2.88
_exptl_absorpt_coefficient_mu 0.117
_exptl_crystal_density_diffrn 1.3732
_exptl_crystal_F_000 408.2964
_refine_diff_density_max 0.2510
_refine_diff_density_min -0.2166
_refine_diff_density_rms 0.0522
_refine_ls_abs_structure_details 'Flack, H. D. (1983). Acta Cryst. A39, 876-881.'
_refine_ls_abs_structure_Flack 0.4(2)
_refine_ls_d_res_high 0.4999
_refine_ls_d_res_low 7.0681
_refine_ls_goodness_of_fit_ref 1.0868
_refine_ls_hydrogen_treatment refall
_refine_ls_matrix_type full
_refine_ls_number_constraints 0
_refine_ls_number_parameters 235
_refine_ls_number_reflns 7746
_refine_ls_number_restraints 0
_refine_ls_restrained_S_all 1.0868
_refine_ls_R_factor_all 0.0300
_refine_ls_R_factor_gt 0.0263
_refine_ls_shift/su_max 0.0007
_refine_ls_shift/su_mean 0.0001
_refine_ls_structure_factor_coef Fsqd
_refine_ls_weighting_details 'w=1/[\s^2^(Fo^2^)+(0.0169P)^2^+0.0322P] where P=(Fo^2^+2Fc^2^)/3'
_refine_ls_weighting_scheme calc
_refine_ls_wR_factor_gt 0.0546
_refine_ls_wR_factor_ref 0.0555
_reflns_Friedel_coverage 0.998
_reflns_limit_h_max 19
_reflns_limit_h_min -19
_reflns_limit_k_max 18
_reflns_limit_k_min -18
_reflns_limit_l_max 20
_reflns_limit_l_min -20
_reflns_number_gt 7252
_reflns_number_total 7746
_reflns_threshold_expression I>=2u(I)
_cod_data_source_file 50_TAAM_ANIS_max.cif
_cod_data_source_block 50_TAAM_ANIS_max
_cod_original_sg_symbol_Hall ' P 2ac 2ab'
_cod_database_code 2022028
_olex2_refinement_description
;
;
_olex2_submission_special_instructions 'No special instructions were received'

loop_
_space_group_symop_id
_space_group_symop_operation_xyz
1 x,y,z
2 x+1/2,-y+1/2,-z
3 -x,y+1/2,-z+1/2
4 -x+1/2,-y,z+1/2

loop_
_atom_site_label
_atom_site_type_symbol
_atom_site_fract_x
_atom_site_fract_y
_atom_site_fract_z
_atom_site_U_iso_or_equiv
_atom_site_adp_type
_atom_site_occupancy
_atom_site_refinement_flags_posn
O(1) O 0.57880(3) 1.11461(3) 0.77170(3) 0.00808(4) Uani 1.000000 .
O(2) O 0.79411(3) 1.11864(3) 0.84035(3) 0.00707(4) Uani 1.000000 .
H(2) H 0.7572(12) 1.1852(12) 0.9033(12) 0.023(3) Uani 1.000000 .
O(3) O 0.84078(3) 1.20537(3) 0.55084(3) 0.00751(4) Uani 1.000000 .
O(4) O 0.78355(3) 0.69399(3) 0.51511(3) 0.00709(4) Uani 1.000000 .
H(4) H 0.8281(12) 0.6175(13) 0.4795(9) 0.029(3) Uani 1.000000 .
N(1) N 0.87822(3) 0.97796(3) 0.61454(3) 0.00545(4) Uani 1.000000 .
C(1) C 0.69674(3) 1.07609(3) 0.76130(3) 0.00531(4) Uani 1.000000 .
C(2) C 0.73845(3) 0.96431(4) 0.66003(3) 0.00536(4) Uani 1.000000 .
H(2a H 0.6691(9) 0.9762(10) 0.5806(9) 0.017(2) Uani 1.000000 .
C(3) C 0.73462(4) 0.81109(4) 0.71972(3) 0.00742(5) Uani 1.000000 .
H(3a H 0.7662(10) 0.8154(10) 0.8187(10) 0.021(2) Uani 1.000000 .
H(3b H 0.6349(11) 0.7643(11) 0.7139(10) 0.027(2) Uani 1.000000 .
C(4) C 0.84125(4) 0.73017(4) 0.63953(3) 0.00648(5) Uani 1.000000 .
H(4a H 0.8736(10) 0.6309(12) 0.6868(9) 0.022(2) Uani 1.000000 .
C(5) C 0.95431(4) 0.84210(4) 0.62493(4) 0.00718(5) Uani 1.000000 .
H(5a H 1.0128(9) 0.8238(9) 0.5381(10) 0.018(2) Uani 1.000000 .
H(5b H 1.0188(11) 0.8442(10) 0.7120(11) 0.028(3) Uani 1.000000 .
C(6) C 0.91995(3) 1.10147(3) 0.55818(3) 0.00556(4) Uani 1.000000 .
C(7) C 1.06208(4) 1.10711(4) 0.50527(4) 0.00895(5) Uani 1.000000 .
H(7a H 1.0704(10) 1.0422(15) 0.4213(11) 0.035(3) Uani 1.000000 .
H(7b H 1.0871(10) 1.2149(13) 0.4809(12) 0.035(3) Uani 1.000000 .
H(7c H 1.1331(11) 1.0660(12) 0.5755(12) 0.034(3) Uani 1.000000 .
O(5) O 0.90013(3) 0.45952(3) 0.43042(3) 0.01199(5) Uani 1.000000 .
H(5c H 0.8803(11) 0.3756(13) 0.4729(11) 0.024(2) Uani 1.000000 .
H(5d H 0.9552(11) 0.4454(10) 0.3602(10) 0.018(2) Uani 1.000000 .

loop_
_atom_site_aniso_label
_atom_site_aniso_U_11
_atom_site_aniso_U_22
_atom_site_aniso_U_33
_atom_site_aniso_U_12
_atom_site_aniso_U_13
_atom_site_aniso_U_23
O(1) 0.00591(8) 0.01031(10) 0.00803(9) 0.00184(7) -0.00023(7) -0.00277(8)
O(2) 0.00663(9) 0.00850(9) 0.00607(8) -0.00004(7) -0.00082(7) -0.00139(8)
H(2) 0.025(6) 0.016(6) 0.027(6) -0.008(5) -0.019(5) 0.012(5)
O(3) 0.00766(9) 0.00556(8) 0.00932(9) 0.00097(7) 0.00125(7) 0.00220(7)
O(4) 0.00957(10) 0.00583(9) 0.00586(8) 0.00034(7) -0.00033(7) -0.00000(7)
H(4) 0.032(6) 0.038(7) 0.015(5) -0.023(6) -0.010(5) 0.009(5)
N(1) 0.00545(9) 0.00472(9) 0.00618(9) 0.00048(7) 0.00102(7) 0.00046(8)
C(1) 0.00567(10) 0.00556(10) 0.00470(9) 0.00045(8) 0.00023(8) -0.00044(8)
C(2) 0.00594(10) 0.00549(10) 0.00466(10) -0.00007(8) 0.00066(8) -0.00020(8)
H(2a 0.011(4) 0.020(5) 0.019(5) 0.002(4) 0.008(4) -0.004(4)
C(3) 0.01043(11) 0.00548(10) 0.00636(11) -0.00019(9) 0.00246(9) 0.00039(9)
H(3a 0.022(5) 0.019(5) 0.021(5) 0.005(4) 0.012(4) -0.005(4)
H(3b 0.023(6) 0.017(5) 0.040(6) -0.004(4) 0.004(5) -0.004(5)
C(4) 0.00907(11) 0.00489(10) 0.00549(10) 0.00073(9) 0.00001(8) 0.00037(8)
H(4a 0.022(5) 0.023(5) 0.021(5) -0.001(5) -0.007(4) 0.001(4)
C(5) 0.00659(10) 0.00603(10) 0.00892(11) 0.00151(9) -0.00044(9) 0.00009(9)
H(5a 0.019(5) 0.012(4) 0.022(5) 0.005(4) 0.003(4) -0.005(4)
H(5b 0.032(6) 0.015(5) 0.037(7) -0.001(4) -0.009(5) 0.003(5)
C(6) 0.00580(10) 0.00523(10) 0.00566(10) -0.00013(8) 0.00058(8) 0.00044(8)
C(7) 0.00637(11) 0.01016(12) 0.01030(12) -0.00140(9) 0.00199(9) -0.00008(10)
H(7a 0.017(5) 0.060(8) 0.029(6) -0.005(5) 0.017(5) -0.001(6)
H(7b 0.019(5) 0.037(7) 0.050(7) 0.005(5) 0.004(5) 0.001(6)
H(7c 0.017(5) 0.027(5) 0.057(8) -0.000(5) -0.005(5) 0.019(6)
O(5) 0.01482(12) 0.00664(9) 0.01450(12) 0.00113(8) 0.00634(10) -0.00018(9)
H(5c 0.024(6) 0.031(7) 0.017(5) 0.012(5) -0.006(4) -0.002(5)
H(5d 0.024(5) 0.011(4) 0.020(5) -0.002(4) 0.001(5) 0.005(4)

loop_
_atom_type_symbol
_atom_type_description
_atom_type_scat_dispersion_real
_atom_type_scat_dispersion_imag
_atom_type_scat_source
_atom_type_scat_dispersion_source
C C 0.00347 0.00161 'Clementi & Roetti, C., At. Data Nucl. Data Tables 1974, 14, (177-478); Clementi & Raimondi, J. Chem. Phys., 1963, 38, (2686-2689)' 'Henke, Gullikson and Davis, At. Data and Nucl. Data Tables, 1993, 54, 2'
H H 0.00000 0.00000 'Clementi & Roetti, C., At. Data Nucl. Data Tables 1974, 14, (177-478); Clementi & Raimondi, J. Chem. Phys., 1963, 38, (2686-2689)' 'Henke, Gullikson and Davis, At. Data and Nucl. Data Tables, 1993, 54, 2'
N N 0.00653 0.00323 'Clementi & Roetti, C., At. Data Nucl. Data Tables 1974, 14, (177-478); Clementi & Raimondi, J. Chem. Phys., 1963, 38, (2686-2689)' 'Henke, Gullikson and Davis, At. Data and Nucl. Data Tables, 1993, 54, 2'
O O 0.01158 0.00611 'Clementi & Roetti, C., At. Data Nucl. Data Tables 1974, 14, (177-478); Clementi & Raimondi, J. Chem. Phys., 1963, 38, (2686-2689)' 'Henke, Gullikson and Davis, At. Data and Nucl. Data Tables, 1993, 54, 2'

loop_
_geom_angle_atom_site_label_1
_geom_angle_atom_site_label_2
_geom_angle_atom_site_label_3
_geom_angle
_geom_angle_site_symmetry_1
_geom_angle_site_symmetry_3
_geom_angle_publ_flag
C(1) O(2) H(2) 108.8(6) . . ?
C(4) O(4) H(4) 110.0(6) . . ?
C(5) N(1) C(2) 112.69(3) . . ?
C(6) N(1) C(2) 119.86(3) . . ?
C(6) N(1) C(5) 127.11(3) . . ?
O(2) C(1) O(1) 123.82(3) . . ?
C(2) C(1) O(1) 121.10(3) . . ?
C(2) C(1) O(2) 114.92(3) . . ?
C(1) C(2) N(1) 114.33(3) . . ?
H(2a C(2) N(1) 111.0(4) . . ?
H(2a C(2) C(1) 105.6(5) . . ?
C(3) C(2) N(1) 103.13(3) . . ?
C(3) C(2) C(1) 110.77(3) . . ?
C(3) C(2) H(2a 112.2(5) . . ?
H(3a C(3) C(2) 109.4(5) . . ?
H(3b C(3) C(2) 111.8(5) . . ?
H(3b C(3) H(3a 109.8(8) . . ?
C(4) C(3) C(2) 102.99(3) . . ?
C(4) C(3) H(3a 108.9(5) . . ?
C(4) C(3) H(3b 113.8(5) . . ?
C(3) C(4) O(4) 108.25(3) . . ?
H(4a C(4) O(4) 108.1(5) . . ?
H(4a C(4) C(3) 112.5(5) . . ?
C(5) C(4) O(4) 111.37(3) . . ?
C(5) C(4) C(3) 102.79(3) . . ?
C(5) C(4) H(4a 113.7(5) . . ?
C(4) C(5) N(1) 102.41(3) . . ?
H(5a C(5) N(1) 110.7(5) . . ?
H(5a C(5) C(4) 111.5(5) . . ?
H(5b C(5) N(1) 110.0(5) . . ?
H(5b C(5) C(4) 111.0(5) . . ?
H(5b C(5) H(5a 111.0(7) . . ?
N(1) C(6) O(3) 119.52(3) . . ?
C(7) C(6) O(3) 122.59(3) . . ?
C(7) C(6) N(1) 117.89(3) . . ?
H(7a C(7) C(6) 110.2(6) . . ?
H(7b C(7) C(6) 109.6(5) . . ?
H(7b C(7) H(7a 109.4(9) . . ?
H(7c C(7) C(6) 111.1(6) . . ?
H(7c C(7) H(7a 106.7(8) . . ?
H(7c C(7) H(7b 109.8(8) . . ?
H(5d O(5) H(5c 112.2(9) . . ?

loop_
_geom_bond_atom_site_label_1
_geom_bond_atom_site_label_2
_geom_bond_distance
_geom_bond_site_symmetry_2
_geom_bond_publ_flag
O(1) C(1) 1.2200(4) . ?
O(2) H(2) 0.959(13) . ?
O(2) C(1) 1.3109(4) . ?
O(3) C(6) 1.2401(4) . ?
O(4) H(4) 0.908(14) . ?
O(4) C(4) 1.4243(4) . ?
N(1) C(2) 1.4579(4) . ?
N(1) C(5) 1.4672(4) . ?
N(1) C(6) 1.3422(4) . ?
C(1) C(2) 1.5145(5) . ?
C(2) H(2a 1.063(9) . ?
C(2) C(3) 1.5418(5) . ?
C(3) H(3a 1.052(10) . ?
C(3) H(3b 1.076(11) . ?
C(3) C(4) 1.5251(5) . ?
C(4) H(4a 1.084(11) . ?
C(4) C(5) 1.5281(5) . ?
C(5) H(5a 1.066(10) . ?
C(5) H(5b 1.088(11) . ?
C(6) C(7) 1.5007(5) . ?
C(7) H(7a 1.046(13) . ?
C(7) H(7b 1.056(12) . ?
C(7) H(7c 1.068(11) . ?
O(5) H(5c 0.909(13) . ?
O(5) H(5d 0.905(11) . ?
